data_2106740
loop_
_publ_author_name
'Voliotis, S.'
'Rimsky, A.'

_publ_section_title
;
 Etude structurale des carbonates complexes de cerium et de thorium. IV.
 Structure cristalline et moleculaire du pentacarbonatocerate de sodium
 dodecahydrate, Na6 Ce (C O3)5 (H2 O)12
;
_journal_name_full 'Acta Crystallographica B (24,1968-38,1982)'
_journal_page_first 2620
_journal_page_last 2622
_journal_volume 31
_journal_year 1975
_chemical_formula_sum 'C5 H24 Ce Na6 O27'
_chemical_name_systematic 'Na6 Ce (C O3)5 (H2 O)12'
_space_group_IT_number 2
_symmetry_space_group_name_Hall '-P 1'
_symmetry_space_group_name_H-M 'P -1'
_cell_angle_alpha 90.46
_cell_angle_beta 104.5
_cell_angle_gamma 95.42
_cell_formula_units_Z 2
_cell_length_a 9.53
_cell_length_b 9.84
_cell_length_c 13.58
_cell_volume 1226.729
_citation_journal_id_ASTM ACBCAR
_cod_data_source_file Voliotis_ACBCAR_1975_92.cif
_cod_data_source_block C5H24Ce1Na6O27
_cod_original_formula_sum 'C5 H24 Ce1 Na6 O27'
_cod_database_code 2106740

loop_
_symmetry_equiv_pos_as_xyz
x,y,z
-x,-y,-z

loop_
_atom_site_label
_atom_site_type_symbol
_atom_site_fract_x
_atom_site_fract_y
_atom_site_fract_z
_atom_site_occupancy
_atom_site_U_iso_or_equiv
Na2 Na+1 0.1461 0.5892 0.0956 1 0.0
O22 O-2 0.0629 0.8298 0.3136 1 0.0
O11 O-2 0.444 -0.0406 0.3663 1 0.0
Na4 Na+1 0.8191 0.7996 0.2224 1 0.0
C3 C+4 0.2267 0.5269 0.3464 1 0.0
O5 O-2 0.2214 0.2213 0.0563 1 0.0
O10 O-2 0.3165 0.0602 0.2294 1 0.0
O21 O-2 0.853 0.554 0.2818 1 0.0
C1 C+4 0.4809 0.4249 0.1746 1 0.0
C5 C+4 -0.0296 0.1312 0.2525 1 0.0
O2 O-2 0.5867 0.4781 0.1452 1 0.0
O15 O-2 -0.146 0.0722 0.264 1 0.0
Na3 Na+1 0.126 0.9008 0.1595 1 0.0
Ce1 Ce+4 0.2348 0.2838 0.2294 1 0.0
O3 O-2 0.3627 0.4817 0.1682 1 0.0
O20 O-2 0.3412 0.7632 0.1954 1 0.0
O25 O-2 0.6036 0.5727 0.4197 1 0.0
O12 O-2 0.3755 0.1696 0.378 1 0.0
Na1 Na+1 0.4076 0.8612 0.0464 1 0.0
O27 O-2 0.9577 0.6565 0.5095 1 0.0
O4 O-2 0.0485 0.2699 -0.0803 1 0.0
O19 O-2 0.5622 0.0649 0.1177 1 0.0
O24 O-2 0.7085 0.2385 0.3641 1 0.0
C2 C+4 0.1079 0.2837 0.0125 1 0.0
O14 O-2 0.0193 0.1094 0.1746 1 0.0
O13 O-2 0.0538 0.2185 0.3198 1 0.0
C4 C+4 0.3795 0.0591 0.324 1 0.0
O18 O-2 0.6103 0.7379 0.0831 1 0.0
O26 O-2 0.8171 0.0054 0.5147 1 0.0
O17 O-2 0.7489 0.3402 0.0404 1 0.0
O6 O-2 0.0637 0.36 0.0746 1 0.0
O16 O-2 0.8167 0.0475 -0.0066 1 0.0
O8 O-2 0.3212 0.4373 0.3725 1 0.0
O9 O-2 0.2301 0.63 0.4012 1 0.0
O23 O-2 0.6894 0.8163 0.3431 1 0.0
O7 O-2 0.1316 0.4979 0.2614 1 0.0
Na6 Na+1 0.6095 0.1661 0.4997 1 0.0
O1 O-2 0.461 0.3054 0.2195 1 0.0
Na5 Na+1 0.8207 0.4509 0.4367 1 0.0
